data_7709912
loop_
_publ_author_name
'P\'erez-P\'erez, Jovana'
'Hern\'andez-Balderas, Uvaldo'
'Mart\'inez-Otero, Diego'
'Moya-Cabrera, M\'onica'
'Jancik, Vojtech'

_publ_section_title
;
 Hetero-bimetallic alkali titanosilicates [MOTi{OSi(OtBu)3}3]2 (M =
 Li--Cs) with terminal Ti--O&#x2212; groups
;
_journal_name_full 'Dalton Transactions'
_journal_paper_doi 10.1039/D2DT00939K
_journal_year 2022
_chemical_formula_moiety 'C72 H162 K2 O26 Si6 Ti2'
_chemical_formula_sum 'C72 H162 K2 O26 Si6 Ti2'
_chemical_formula_weight 1786.55
_space_group_crystal_system monoclinic
_space_group_IT_number 14
_space_group_name_Hall '-P 2yn'
_space_group_name_H-M_alt 'P 1 21/n 1'
_atom_sites_solution_hydrogens mixed
_atom_sites_solution_primary direct
_atom_sites_solution_secondary difmalp
_audit_creation_method SHELXL-2018/3
_audit_update_record
;
2022-03-04 deposited with the CCDC.	2022-03-28 downloaded from the CCDC.
;
_cell_angle_alpha 90
_cell_angle_beta 108.6892(5)
_cell_angle_gamma 90
_cell_formula_units_Z 2
_cell_length_a 13.9466(4)
_cell_length_b 22.9279(6)
_cell_length_c 16.8771(4)
_cell_measurement_reflns_used 9944
_cell_measurement_temperature 100(2)
_cell_measurement_theta_max 27.48
_cell_measurement_theta_min 2.43
_cell_volume 5112.2(2)
_computing_cell_refinement 'Bruker SAINT'
_computing_data_collection 'Bruker APEX2'
_computing_data_reduction 'Bruker SAINT'
_computing_molecular_graphics 'Bruker SHELXTL'
_computing_publication_material 'Bruker SHELXTL'
_computing_structure_refinement 'SHELXL-2018/3 (Sheldrick, 2018)'
_computing_structure_solution 'SHELXT-2018/2 (Sheldrick 2018)'
_diffrn_ambient_temperature 100(2)
_diffrn_detector_area_resol_mean 8.3333
_diffrn_measured_fraction_theta_full 1.000
_diffrn_measured_fraction_theta_max 1.000
_diffrn_measurement_device_type 'Bruker APEX-II CCD'
_diffrn_measurement_method '\w scans'
_diffrn_radiation_type MoK\a
_diffrn_radiation_wavelength 0.71073
_diffrn_reflns_av_R_equivalents 0.0328
_diffrn_reflns_av_unetI/netI 0.0264
_diffrn_reflns_Laue_measured_fraction_full 1.000
_diffrn_reflns_Laue_measured_fraction_max 1.000
_diffrn_reflns_limit_h_max 17
_diffrn_reflns_limit_h_min -17
_diffrn_reflns_limit_k_max 29
_diffrn_reflns_limit_k_min -29
_diffrn_reflns_limit_l_max 21
_diffrn_reflns_limit_l_min -21
_diffrn_reflns_number 58214
_diffrn_reflns_point_group_measured_fraction_full 1.000
_diffrn_reflns_point_group_measured_fraction_max 1.000
_diffrn_reflns_theta_full 25.242
_diffrn_reflns_theta_max 27.101
_diffrn_reflns_theta_min 1.655
_diffrn_source 'Incoatec ImuS'
_exptl_absorpt_coefficient_mu 0.370
_exptl_absorpt_correction_T_max 0.7456
_exptl_absorpt_correction_T_min 0.7125
_exptl_absorpt_correction_type multi-scan
_exptl_absorpt_process_details
; 
 SADABS 2016/2: Krause, L., Herbst-Irmer, R., Sheldrick G.M. & Stalke D., 
 J. Appl. Cryst. 48 (2015) 3-10 
;
_exptl_crystal_colour colourless
_exptl_crystal_density_diffrn 1.161
_exptl_crystal_description Prism
_exptl_crystal_F_000 1936
_exptl_crystal_size_max 0.280
_exptl_crystal_size_mid 0.199
_exptl_crystal_size_min 0.125
_refine_diff_density_max 0.630
_refine_diff_density_min -0.478
_refine_diff_density_rms 0.055
_refine_ls_extinction_method none
_refine_ls_goodness_of_fit_ref 1.037
_refine_ls_hydrogen_treatment mixed
_refine_ls_matrix_type full
_refine_ls_number_parameters 641
_refine_ls_number_reflns 11278
_refine_ls_number_restraints 432
_refine_ls_restrained_S_all 1.064
_refine_ls_R_factor_all 0.0447
_refine_ls_R_factor_gt 0.0376
_refine_ls_shift/su_max 0.002
_refine_ls_shift/su_mean 0.000
_refine_ls_structure_factor_coef Fsqd
_refine_ls_weighting_details 'w=1/[\s^2^(Fo^2^)+(0.0484P)^2^+3.1650P] where P=(Fo^2^+2Fc^2^)/3'
_refine_ls_weighting_scheme calc
_refine_ls_wR_factor_gt 0.0971
_refine_ls_wR_factor_ref 0.1018
_reflns_Friedel_coverage 0.000
_reflns_number_gt 9788
_reflns_number_total 11278
_reflns_threshold_expression 'I > 2\s(I)'
_cod_data_source_file d2dt00939k2.cif
_cod_data_source_block 4
_cod_original_sg_symbol_H-M 'P 21/n'
_cod_database_code 7709912
_shelx_shelxl_version_number 2018/3
_shelx_space_group_comment
; 
The symmetry employed for this shelxl refinement is uniquely defined 
by the following loop, which should always be used as a source of 
symmetry information in preference to the above space-group names. 
They are only intended as comments. 
;
_shelx_estimated_absorpt_t_min 0.904
_shelx_estimated_absorpt_t_max 0.955

loop_
_space_group_symop_operation_xyz
'x, y, z'
'-x+1/2, y+1/2, -z+1/2'
'-x, -y, -z'
'x-1/2, -y-1/2, z-1/2'

loop_
_atom_site_label
_atom_site_type_symbol
_atom_site_fract_x
_atom_site_fract_y
_atom_site_fract_z
_atom_site_U_iso_or_equiv
_atom_site_adp_type
_atom_site_occupancy
_atom_site_site_symmetry_order
_atom_site_calc_flag
_atom_site_refinement_flags_posn
_atom_site_refinement_flags_adp
_atom_site_refinement_flags_occupancy
_atom_site_disorder_assembly
_atom_site_disorder_group
Ti1 Ti 0.41400(2) 0.43275(2) 0.32490(2) 0.01550(7) Uani 1 1 d . . . . .
K1 K 0.39177(3) 0.46406(2) 0.54137(2) 0.02469(9) Uani 1 1 d . . . . .
Si1 Si 0.18415(3) 0.43388(2) 0.34827(3) 0.02159(10) Uani 1 1 d . . . . .
Si2 Si 0.48482(3) 0.55417(2) 0.24843(3) 0.01786(9) Uani 1 1 d . . . . .
Si3 Si 0.50194(3) 0.31112(2) 0.25112(3) 0.01739(9) Uani 1 1 d . . . . .
O1 O 0.47880(9) 0.44737(5) 0.42493(7) 0.0251(3) Uani 1 1 d . . . . .
O2 O 0.27756(9) 0.42449(5) 0.31425(8) 0.0262(3) Uani 1 1 d . . . . .
O3 O 0.07973(9) 0.44682(5) 0.27330(8) 0.0263(3) Uani 1 1 d . . . . .
O4 O 0.20261(9) 0.48856(5) 0.41458(7) 0.0245(2) Uani 1 1 d . . . . .
O5 O 0.17943(10) 0.37629(5) 0.40291(9) 0.0318(3) Uani 1 1 d . . . . .
O6 O 0.42731(9) 0.49599(5) 0.25983(7) 0.0251(2) Uani 1 1 d . . . . .
O7 O 0.46891(9) 0.60139(5) 0.31571(7) 0.0227(2) Uani 1 1 d . . . . .
O8 O 0.44762(9) 0.57765(5) 0.15279(7) 0.0216(2) Uani 1 1 d . . . . .
O9 O 0.60742(9) 0.54522(5) 0.27857(7) 0.0256(3) Uani 1 1 d . . . . .
O10 O 0.46390(9) 0.36644(5) 0.29047(7) 0.0233(2) Uani 1 1 d . . . . .
O11 O 0.46404(9) 0.31142(5) 0.14911(7) 0.0226(2) Uani 1 1 d . . . . .
O12 O 0.62436(8) 0.31473(5) 0.27998(7) 0.0224(2) Uani 1 1 d . . . . .
O13 O 0.46142(9) 0.25048(5) 0.27949(7) 0.0231(2) Uani 1 1 d . . . . .
C1 C 0.04146(14) 0.42387(8) 0.18889(12) 0.0299(4) Uani 1 1 d . . . . .
C2 C -0.07093(16) 0.43761(12) 0.15892(15) 0.0478(6) Uani 1 1 d . . . . .
H2A H -0.100969 0.424264 0.101066 0.072 Uiso 1 1 calc R U . . .
H2B H -0.080699 0.479796 0.161643 0.072 Uiso 1 1 calc R U . . .
H2C H -0.103697 0.417624 0.194713 0.072 Uiso 1 1 calc R U . . .
C3 C 0.09420(16) 0.45497(10) 0.13449(12) 0.0384(4) Uani 1 1 d . . . . .
H3A H 0.068306 0.439943 0.077192 0.058 Uiso 1 1 calc R U . . .
H3B H 0.167284 0.448007 0.156958 0.058 Uiso 1 1 calc R U . . .
H3C H 0.080919 0.496949 0.134348 0.058 Uiso 1 1 calc R U . . .
C4 C 0.05908(17) 0.35832(9) 0.18964(14) 0.0409(5) Uani 1 1 d . . . . .
H4A H 0.031542 0.343044 0.132582 0.061 Uiso 1 1 calc R U . . .
H4B H 0.025170 0.339410 0.225458 0.061 Uiso 1 1 calc R U . . .
H4C H 0.131881 0.350308 0.211352 0.061 Uiso 1 1 calc R U . . .
C5 C 0.18085(14) 0.55036(7) 0.39907(11) 0.0260(4) Uani 1 1 d . . . . .
C6 C 0.21028(16) 0.57025(8) 0.32435(13) 0.0338(4) Uani 1 1 d . . . . .
H6A H 0.170431 0.548770 0.274466 0.051 Uiso 1 1 calc R U . . .
H6B H 0.282460 0.562719 0.334820 0.051 Uiso 1 1 calc R U . . .
H6C H 0.196976 0.612113 0.315475 0.051 Uiso 1 1 calc R U . . .
C7 C 0.06885(16) 0.56037(9) 0.38436(15) 0.0406(5) Uani 1 1 d . . . . .
H7A H 0.053731 0.602082 0.375884 0.061 Uiso 1 1 calc R U . . .
H7B H 0.051434 0.546769 0.433082 0.061 Uiso 1 1 calc R U . . .
H7C H 0.029109 0.538708 0.334617 0.061 Uiso 1 1 calc R U . . .
C8 C 0.24448(18) 0.58172(9) 0.47783(13) 0.0423(5) Uani 1 1 d D . . . .
H8A H 0.3165(4) 0.5754(7) 0.4859(11) 0.064 Uiso 1 1 d D U . . .
H8B H 0.2294(13) 0.6235(2) 0.4706(11) 0.064 Uiso 1 1 d D U . . .
H8C H 0.2285(12) 0.5675(7) 0.5269(7) 0.064 Uiso 1 1 d D U . . .
C9 C 0.1159(6) 0.3610(3) 0.4534(5) 0.0401(7) Uani 0.554(4) 1 d D U P A 1
C10 C 0.0061(6) 0.3788(3) 0.4119(6) 0.0420(11) Uani 0.554(4) 1 d D U P A 1
H10A H 0.002306 0.421076 0.402540 0.063 Uiso 0.554(4) 1 calc R U P A 1
H10B H -0.033624 0.368297 0.448337 0.063 Uiso 0.554(4) 1 calc R U P A 1
H10C H -0.021211 0.358609 0.358223 0.063 Uiso 0.554(4) 1 calc R U P A 1
C11 C 0.1549(7) 0.3929(2) 0.5381(4) 0.0408(10) Uani 0.554(4) 1 d D U P A 1
H11A H 0.150440 0.435128 0.528720 0.061 Uiso 0.554(4) 1 calc R U P A 1
H11B H 0.225605 0.381990 0.566458 0.061 Uiso 0.554(4) 1 calc R U P A 1
H11C H 0.113623 0.381814 0.572962 0.061 Uiso 0.554(4) 1 calc R U P A 1
C12 C 0.1252(4) 0.2949(2) 0.4641(3) 0.0456(10) Uani 0.554(4) 1 d D U P A 1
H12A H 0.080696 0.281400 0.494975 0.068 Uiso 0.554(4) 1 calc R U P A 1
H12B H 0.195413 0.284711 0.495230 0.068 Uiso 0.554(4) 1 calc R U P A 1
H12C H 0.105433 0.276280 0.408961 0.068 Uiso 0.554(4) 1 calc R U P A 1
C9A C 0.1095(8) 0.3597(4) 0.4459(6) 0.0410(7) Uani 0.446(4) 1 d D U P A 2
C10A C 0.0086(7) 0.3915(3) 0.4083(7) 0.0398(12) Uani 0.446(4) 1 d D U P A 2
H10D H -0.019453 0.382230 0.348635 0.060 Uiso 0.446(4) 1 calc R U P A 2
H10E H 0.019499 0.433686 0.415298 0.060 Uiso 0.446(4) 1 calc R U P A 2
H10F H -0.038970 0.379008 0.436949 0.060 Uiso 0.446(4) 1 calc R U P A 2
C11A C 0.1548(9) 0.3779(3) 0.5371(6) 0.0477(12) Uani 0.446(4) 1 d D U P A 2
H11D H 0.162939 0.420428 0.540396 0.072 Uiso 0.446(4) 1 calc R U P A 2
H11E H 0.221047 0.359324 0.561404 0.072 Uiso 0.446(4) 1 calc R U P A 2
H11F H 0.109710 0.365846 0.568216 0.072 Uiso 0.446(4) 1 calc R U P A 2
C12A C 0.0954(6) 0.2938(3) 0.4348(5) 0.0475(11) Uani 0.446(4) 1 d D U P A 2
H12D H 0.062936 0.284803 0.375415 0.071 Uiso 0.446(4) 1 calc R U P A 2
H12E H 0.052769 0.279752 0.466961 0.071 Uiso 0.446(4) 1 calc R U P A 2
H12F H 0.161607 0.274555 0.454757 0.071 Uiso 0.446(4) 1 calc R U P A 2
C13 C 0.4833(4) 0.6638(4) 0.3255(3) 0.0284(5) Uani 0.554(4) 1 d D U P A 1
C14 C 0.5129(4) 0.69040(18) 0.2555(3) 0.0418(8) Uani 0.554(4) 1 d D U P A 1
H14A H 0.570649 0.669066 0.248689 0.063 Uiso 0.554(4) 1 calc R U P A 1
H14B H 0.531695 0.731313 0.268548 0.063 Uiso 0.554(4) 1 calc R U P A 1
H14C H 0.455680 0.688185 0.203499 0.063 Uiso 0.554(4) 1 calc R U P A 1
C15 C 0.3852(2) 0.69103(14) 0.3296(3) 0.0303(7) Uani 0.554(4) 1 d D U P A 1
H15A H 0.393613 0.733399 0.335896 0.045 Uiso 0.554(4) 1 calc R U P A 1
H15B H 0.368896 0.675035 0.377626 0.045 Uiso 0.554(4) 1 calc R U P A 1
H15C H 0.330179 0.682184 0.278051 0.045 Uiso 0.554(4) 1 calc R U P A 1
C16 C 0.5662(3) 0.67228(18) 0.4099(3) 0.0374(7) Uani 0.554(4) 1 d D U P A 1
H16A H 0.576122 0.714051 0.422073 0.056 Uiso 0.554(4) 1 calc R U P A 1
H16B H 0.629514 0.655049 0.407582 0.056 Uiso 0.554(4) 1 calc R U P A 1
H16C H 0.545886 0.653185 0.453991 0.056 Uiso 0.554(4) 1 calc R U P A 1
C13A C 0.4877(5) 0.6636(5) 0.3230(4) 0.0292(6) Uani 0.446(4) 1 d D U P A 2
C14A C 0.5633(4) 0.68394(19) 0.2809(3) 0.0268(8) Uani 0.446(4) 1 d D U P A 2
H14D H 0.537813 0.674327 0.221240 0.040 Uiso 0.446(4) 1 calc R U P A 2
H14E H 0.628338 0.664353 0.306744 0.040 Uiso 0.446(4) 1 calc R U P A 2
H14F H 0.572560 0.726232 0.287705 0.040 Uiso 0.446(4) 1 calc R U P A 2
C15A C 0.3862(3) 0.6919(2) 0.2801(4) 0.0407(9) Uani 0.446(4) 1 d D U P A 2
H15D H 0.364317 0.682430 0.220332 0.061 Uiso 0.446(4) 1 calc R U P A 2
H15E H 0.392450 0.734280 0.287318 0.061 Uiso 0.446(4) 1 calc R U P A 2
H15F H 0.336229 0.677249 0.304863 0.061 Uiso 0.446(4) 1 calc R U P A 2
C16A C 0.5270(4) 0.6771(2) 0.4161(3) 0.0344(7) Uani 0.446(4) 1 d D U P A 2
H16D H 0.534321 0.719438 0.424274 0.052 Uiso 0.446(4) 1 calc R U P A 2
H16E H 0.592889 0.658348 0.441168 0.052 Uiso 0.446(4) 1 calc R U P A 2
H16F H 0.479041 0.662376 0.442947 0.052 Uiso 0.446(4) 1 calc R U P A 2
C21 C 0.6699(4) 0.5139(2) 0.2380(3) 0.0290(6) Uani 0.624(5) 1 d D U P B 1
C22 C 0.7219(4) 0.56076(17) 0.2047(3) 0.0426(8) Uani 0.624(5) 1 d D U P B 1
H22A H 0.765008 0.542781 0.175656 0.064 Uiso 0.624(5) 1 calc R U P B 1
H22B H 0.763696 0.584591 0.251230 0.064 Uiso 0.624(5) 1 calc R U P B 1
H22C H 0.671067 0.585474 0.165609 0.064 Uiso 0.624(5) 1 calc R U P B 1
C23 C 0.6076(3) 0.47359(18) 0.1677(3) 0.0340(8) Uani 0.624(5) 1 d D U P B 1
H23A H 0.559295 0.496902 0.124254 0.051 Uiso 0.624(5) 1 calc R U P B 1
H23B H 0.570762 0.445271 0.190464 0.051 Uiso 0.624(5) 1 calc R U P B 1
H23C H 0.653027 0.452885 0.143418 0.051 Uiso 0.624(5) 1 calc R U P B 1
C24 C 0.7447(3) 0.47792(18) 0.3057(2) 0.0382(8) Uani 0.624(5) 1 d D U P B 1
H24A H 0.708256 0.447557 0.325270 0.057 Uiso 0.624(5) 1 calc R U P B 1
H24B H 0.780407 0.503295 0.352603 0.057 Uiso 0.624(5) 1 calc R U P B 1
H24C H 0.793785 0.459707 0.282829 0.057 Uiso 0.624(5) 1 calc R U P B 1
C21A C 0.6734(7) 0.5212(3) 0.2341(5) 0.0307(7) Uani 0.376(5) 1 d D U P B 2
C22A C 0.6856(5) 0.5651(2) 0.1697(4) 0.0295(9) Uani 0.376(5) 1 d D U P B 2
H22D H 0.729257 0.548402 0.140118 0.044 Uiso 0.376(5) 1 calc R U P B 2
H22E H 0.716278 0.600964 0.198239 0.044 Uiso 0.376(5) 1 calc R U P B 2
H22F H 0.619052 0.573982 0.129420 0.044 Uiso 0.376(5) 1 calc R U P B 2
C23A C 0.6261(6) 0.4651(3) 0.1911(5) 0.0342(11) Uani 0.376(5) 1 d D U P B 2
H23D H 0.558570 0.473430 0.151947 0.051 Uiso 0.376(5) 1 calc R U P B 2
H23E H 0.620409 0.437018 0.233139 0.051 Uiso 0.376(5) 1 calc R U P B 2
H23F H 0.668688 0.448657 0.160406 0.051 Uiso 0.376(5) 1 calc R U P B 2
C24A C 0.7744(5) 0.5097(3) 0.2998(3) 0.0444(10) Uani 0.376(5) 1 d D U P B 2
H24D H 0.819668 0.490438 0.273897 0.067 Uiso 0.376(5) 1 calc R U P B 2
H24E H 0.764681 0.484437 0.343433 0.067 Uiso 0.376(5) 1 calc R U P B 2
H24F H 0.804456 0.546733 0.324646 0.067 Uiso 0.376(5) 1 calc R U P B 2
C17 C 0.35188(13) 0.57172(8) 0.08625(10) 0.0248(3) Uani 1 1 d . . . . .
C18 C 0.34348(18) 0.51043(9) 0.05024(13) 0.0426(5) Uani 1 1 d . . . . .
H18A H 0.279855 0.506695 0.003968 0.064 Uiso 1 1 calc R U . . .
H18B H 0.344596 0.482009 0.093902 0.064 Uiso 1 1 calc R U . . .
H18C H 0.400560 0.503079 0.029645 0.064 Uiso 1 1 calc R U . . .
C19 C 0.35538(17) 0.61629(9) 0.02090(12) 0.0384(5) Uani 1 1 d . . . . .
H19A H 0.413338 0.608107 0.001746 0.058 Uiso 1 1 calc R U . . .
H19B H 0.362335 0.655453 0.045340 0.058 Uiso 1 1 calc R U . . .
H19C H 0.292736 0.614109 -0.026648 0.058 Uiso 1 1 calc R U . . .
C20 C 0.26413(15) 0.58361(12) 0.11878(13) 0.0433(5) Uani 1 1 d . . . . .
H20A H 0.200212 0.580398 0.072710 0.065 Uiso 1 1 calc R U . . .
H20B H 0.270556 0.623025 0.142384 0.065 Uiso 1 1 calc R U . . .
H20C H 0.264964 0.555094 0.162248 0.065 Uiso 1 1 calc R U . . .
C25 C 0.36522(13) 0.30263(7) 0.08917(10) 0.0239(3) Uani 1 1 d . . . . .
C26 C 0.28322(14) 0.32874(10) 0.12014(13) 0.0367(4) Uani 1 1 d . . . . .
H26A H 0.297688 0.370120 0.133097 0.055 Uiso 1 1 calc R U . . .
H26B H 0.281944 0.308099 0.170644 0.055 Uiso 1 1 calc R U . . .
H26C H 0.217300 0.324790 0.076607 0.055 Uiso 1 1 calc R U . . .
C27 C 0.36740(16) 0.33385(9) 0.01002(12) 0.0358(4) Uani 1 1 d . . . . .
H27A H 0.420435 0.316814 -0.009285 0.054 Uiso 1 1 calc R U . . .
H27B H 0.381503 0.375362 0.022072 0.054 Uiso 1 1 calc R U . . .
H27C H 0.301649 0.329439 -0.033597 0.054 Uiso 1 1 calc R U . . .
C28 C 0.34884(15) 0.23750(8) 0.07398(11) 0.0313(4) Uani 1 1 d . . . . .
H28A H 0.282380 0.230722 0.032276 0.047 Uiso 1 1 calc R U . . .
H28B H 0.351809 0.218078 0.126440 0.047 Uiso 1 1 calc R U . . .
H28C H 0.401751 0.221695 0.053416 0.047 Uiso 1 1 calc R U . . .
C29 C 0.69664(12) 0.28117(8) 0.25424(11) 0.0242(3) Uani 1 1 d . . . . .
C30 C 0.70993(18) 0.30997(10) 0.17737(14) 0.0423(5) Uani 1 1 d . . . . .
H30A H 0.759583 0.288011 0.159355 0.063 Uiso 1 1 calc R U . . .
H30B H 0.733861 0.350073 0.190982 0.063 Uiso 1 1 calc R U . . .
H30C H 0.644928 0.310411 0.132193 0.063 Uiso 1 1 calc R U . . .
C31 C 0.66287(17) 0.21848(9) 0.23485(16) 0.0435(5) Uani 1 1 d . . . . .
H31A H 0.598918 0.217548 0.188525 0.065 Uiso 1 1 calc R U . . .
H31B H 0.653251 0.200473 0.284424 0.065 Uiso 1 1 calc R U . . .
H31C H 0.714613 0.196866 0.219063 0.065 Uiso 1 1 calc R U . . .
C32 C 0.79360(16) 0.28381(13) 0.32787(14) 0.0535(7) Uani 1 1 d . . . . .
H32A H 0.847640 0.263471 0.313569 0.080 Uiso 1 1 calc R U . . .
H32B H 0.782852 0.265027 0.376505 0.080 Uiso 1 1 calc R U . . .
H32C H 0.812956 0.324633 0.341130 0.080 Uiso 1 1 calc R U . . .
C33 C 0.46167(14) 0.23240(8) 0.36171(11) 0.0276(4) Uani 1 1 d . . . . .
C34 C 0.36353(15) 0.25352(9) 0.37364(12) 0.0359(4) Uani 1 1 d . . . . .
H34A H 0.362623 0.296255 0.374147 0.054 Uiso 1 1 calc R U . . .
H34B H 0.359143 0.238724 0.426849 0.054 Uiso 1 1 calc R U . . .
H34C H 0.305755 0.239151 0.327597 0.054 Uiso 1 1 calc R U . . .
C35 C 0.55368(16) 0.25700(10) 0.42927(12) 0.0397(5) Uani 1 1 d . . . . .
H35A H 0.615562 0.244551 0.418477 0.060 Uiso 1 1 calc R U . . .
H35B H 0.554463 0.242555 0.484131 0.060 Uiso 1 1 calc R U . . .
H35C H 0.550107 0.299690 0.428618 0.060 Uiso 1 1 calc R U . . .
C36 C 0.46688(19) 0.16609(9) 0.36189(15) 0.0449(5) Uani 1 1 d . . . . .
H36A H 0.408220 0.150574 0.317742 0.067 Uiso 1 1 calc R U . . .
H36B H 0.466578 0.151281 0.416283 0.067 Uiso 1 1 calc R U . . .
H36C H 0.529206 0.153710 0.351767 0.067 Uiso 1 1 calc R U . . .

loop_
_atom_site_aniso_label
_atom_site_aniso_U_11
_atom_site_aniso_U_22
_atom_site_aniso_U_33
_atom_site_aniso_U_23
_atom_site_aniso_U_13
_atom_site_aniso_U_12
Ti1 0.01852(14) 0.01277(13) 0.01618(13) -0.00099(9) 0.00691(10) -0.00068(10)
K1 0.02844(19) 0.02668(18) 0.01743(16) -0.00045(13) 0.00522(14) -0.00360(14)
Si1 0.0202(2) 0.0185(2) 0.0282(2) 0.00010(17) 0.01075(18) -0.00127(16)
Si2 0.0237(2) 0.0158(2) 0.0156(2) 0.00078(15) 0.00843(16) 0.00170(16)
Si3 0.0176(2) 0.0148(2) 0.0190(2) -0.00273(15) 0.00472(16) -0.00034(15)
O1 0.0319(7) 0.0244(6) 0.0178(5) -0.0037(4) 0.0061(5) -0.0031(5)
O2 0.0212(6) 0.0242(6) 0.0363(7) -0.0014(5) 0.0134(5) -0.0001(5)
O3 0.0219(6) 0.0288(6) 0.0286(6) -0.0070(5) 0.0089(5) -0.0011(5)
O4 0.0296(6) 0.0192(6) 0.0256(6) 0.0004(5) 0.0099(5) -0.0004(5)
O5 0.0377(7) 0.0222(6) 0.0420(7) 0.0038(5) 0.0220(6) -0.0016(5)
O6 0.0365(7) 0.0179(5) 0.0242(6) 0.0028(4) 0.0146(5) -0.0002(5)
O7 0.0326(6) 0.0173(5) 0.0222(6) -0.0022(4) 0.0142(5) 0.0000(5)
O8 0.0243(6) 0.0228(6) 0.0178(5) 0.0029(4) 0.0070(4) -0.0017(4)
O9 0.0249(6) 0.0323(6) 0.0205(6) -0.0026(5) 0.0083(5) 0.0058(5)
O10 0.0250(6) 0.0181(5) 0.0276(6) -0.0049(5) 0.0097(5) 0.0005(4)
O11 0.0216(6) 0.0246(6) 0.0196(5) -0.0014(4) 0.0040(4) -0.0001(4)
O12 0.0182(5) 0.0231(6) 0.0251(6) -0.0051(5) 0.0059(4) -0.0006(4)
O13 0.0275(6) 0.0196(6) 0.0209(6) -0.0008(4) 0.0062(5) -0.0039(5)
C1 0.0239(9) 0.0356(10) 0.0301(9) -0.0090(7) 0.0085(7) -0.0021(7)
C2 0.0248(10) 0.0673(16) 0.0456(12) -0.0168(11) 0.0032(9) 0.0004(10)
C3 0.0401(11) 0.0446(12) 0.0307(10) -0.0003(9) 0.0115(8) -0.0016(9)
C4 0.0463(12) 0.0336(11) 0.0467(12) -0.0137(9) 0.0203(10) -0.0081(9)
C5 0.0307(9) 0.0191(8) 0.0300(9) -0.0001(7) 0.0124(7) 0.0022(7)
C6 0.0443(11) 0.0226(9) 0.0402(11) 0.0054(7) 0.0214(9) 0.0020(8)
C7 0.0343(11) 0.0328(10) 0.0597(14) -0.0060(9) 0.0223(10) 0.0051(8)
C8 0.0576(14) 0.0241(9) 0.0384(11) -0.0057(8) 0.0056(10) 0.0025(9)
C9 0.0481(13) 0.0328(11) 0.0469(14) 0.0040(11) 0.0256(11) -0.0138(11)
C10 0.0441(15) 0.039(2) 0.0526(17) 0.0030(19) 0.0289(15) -0.0172(18)
C11 0.0526(17) 0.032(2) 0.0454(16) 0.0027(17) 0.0258(14) -0.0093(19)
C12 0.059(2) 0.0327(15) 0.050(2) 0.0041(17) 0.0238(17) -0.0133(17)
C9A 0.0488(14) 0.0335(12) 0.0475(14) 0.0042(12) 0.0251(12) -0.0139(12)
C10A 0.0434(17) 0.035(2) 0.0520(19) 0.002(2) 0.0307(16) -0.0157(18)
C11A 0.058(2) 0.039(2) 0.0494(18) 0.006(2) 0.0215(17) -0.014(2)
C12A 0.053(2) 0.0337(17) 0.057(2) 0.010(2) 0.019(2) -0.0120(18)
C13 0.0314(10) 0.0184(9) 0.0389(10) -0.0074(8) 0.0160(9) -0.0014(9)
C14 0.0525(18) 0.0261(14) 0.0535(17) -0.0058(13) 0.0261(14) -0.0072(15)
C15 0.0290(13) 0.0178(12) 0.0441(17) -0.0064(13) 0.0116(13) 0.0028(11)
C16 0.0338(13) 0.0262(11) 0.0487(12) -0.0105(10) 0.0084(11) 0.0021(11)
C13A 0.0321(11) 0.0191(10) 0.0397(11) -0.0075(9) 0.0160(10) -0.0014(9)
C14A 0.0299(18) 0.0179(15) 0.0343(17) -0.0027(13) 0.0127(14) -0.0057(15)
C15A 0.0368(15) 0.0238(15) 0.0606(19) -0.0032(16) 0.0144(16) 0.0002(13)
C16A 0.0381(14) 0.0262(11) 0.0421(12) -0.0104(10) 0.0173(12) -0.0031(12)
C21 0.0320(11) 0.0326(12) 0.0277(10) 0.0000(10) 0.0171(9) 0.0086(10)
C22 0.0465(17) 0.0418(14) 0.0487(17) 0.0012(14) 0.0282(14) 0.0040(14)
C23 0.0398(17) 0.0365(15) 0.0251(17) -0.0039(13) 0.0095(13) 0.0150(13)
C24 0.0405(16) 0.0377(16) 0.0326(13) -0.0062(12) 0.0066(12) 0.0164(13)
C21A 0.0337(13) 0.0343(14) 0.0293(13) -0.0008(12) 0.0174(11) 0.0093(12)
C22A 0.030(2) 0.0341(18) 0.030(2) 0.0005(17) 0.0184(16) -0.0011(17)
C23A 0.040(2) 0.0325(19) 0.035(2) 0.0010(18) 0.0179(18) 0.0103(18)
C24A 0.0416(18) 0.052(2) 0.0408(17) -0.0010(18) 0.0151(15) 0.0135(17)
C17 0.0280(9) 0.0269(9) 0.0175(7) 0.0016(6) 0.0046(6) -0.0026(7)
C18 0.0569(14) 0.0336(11) 0.0293(10) -0.0068(8) 0.0026(9) -0.0074(9)
C19 0.0440(12) 0.0413(11) 0.0251(9) 0.0116(8) 0.0043(8) -0.0036(9)
C20 0.0272(10) 0.0708(15) 0.0308(10) 0.0017(10) 0.0079(8) 0.0021(10)
C25 0.0223(8) 0.0242(8) 0.0206(8) -0.0020(6) 0.0003(6) -0.0007(6)
C26 0.0245(9) 0.0463(12) 0.0339(10) -0.0068(9) 0.0021(8) 0.0067(8)
C27 0.0420(11) 0.0330(10) 0.0261(9) 0.0046(8) 0.0020(8) -0.0030(8)
C28 0.0361(10) 0.0248(9) 0.0263(9) -0.0012(7) 0.0006(7) -0.0043(7)
C29 0.0198(8) 0.0271(8) 0.0265(8) 0.0020(7) 0.0088(7) 0.0054(6)
C30 0.0495(13) 0.0420(12) 0.0466(12) 0.0136(9) 0.0312(10) 0.0146(10)
C31 0.0411(12) 0.0273(10) 0.0702(15) -0.0036(10) 0.0292(11) 0.0076(8)
C32 0.0234(10) 0.0895(19) 0.0425(12) -0.0084(12) 0.0033(9) 0.0157(11)
C33 0.0304(9) 0.0296(9) 0.0215(8) 0.0022(7) 0.0065(7) -0.0069(7)
C34 0.0335(10) 0.0451(11) 0.0312(10) -0.0010(8) 0.0133(8) -0.0088(9)
C35 0.0351(11) 0.0547(13) 0.0232(9) 0.0063(9) 0.0008(8) -0.0105(9)
C36 0.0610(14) 0.0300(10) 0.0457(12) 0.0102(9) 0.0196(11) -0.0032(10)

loop_
_atom_type_symbol
_atom_type_description
_atom_type_scat_dispersion_real
_atom_type_scat_dispersion_imag
_atom_type_scat_source
C C 0.0033 0.0016 'International Tables Vol C Tables 4.2.6.8 and 6.1.1.4'
H H 0.0000 0.0000 'International Tables Vol C Tables 4.2.6.8 and 6.1.1.4'
O O 0.0106 0.0060 'International Tables Vol C Tables 4.2.6.8 and 6.1.1.4'
Si Si 0.0817 0.0704 'International Tables Vol C Tables 4.2.6.8 and 6.1.1.4'
K K 0.2009 0.2494 'International Tables Vol C Tables 4.2.6.8 and 6.1.1.4'
Ti Ti 0.2776 0.4457 'International Tables Vol C Tables 4.2.6.8 and 6.1.1.4'

loop_
_geom_angle_atom_site_label_1
_geom_angle_atom_site_label_2
_geom_angle_atom_site_label_3
_geom_angle
_geom_angle_site_symmetry_1
_geom_angle_site_symmetry_3
_geom_angle_publ_flag
O1 Ti1 O10 110.30(6) . . ?
O1 Ti1 O2 108.81(6) . . ?
O10 Ti1 O2 111.30(5) . . ?
O1 Ti1 O6 108.36(6) . . ?
O10 Ti1 O6 109.71(5) . . ?
O2 Ti1 O6 108.29(6) . . ?
O1 Ti1 K1 38.32(4) . 3_666 ?
O10 Ti1 K1 115.90(4) . 3_666 ?
O2 Ti1 K1 129.77(4) . 3_666 ?
O6 Ti1 K1 71.05(4) . 3_666 ?
O1 Ti1 K1 35.25(4) . . ?
O10 Ti1 K1 127.56(4) . . ?
O2 Ti1 K1 73.67(4) . . ?
O6 Ti1 K1 118.02(4) . . ?
K1 Ti1 K1 64.675(10) 3_666 . ?
O1 K1 O1 80.08(4) . 3_666 ?
O1 K1 O4 90.31(4) . . ?
O1 K1 O4 114.17(4) 3_666 . ?
O1 K1 O7 101.15(4) . 3_666 ?
O1 K1 O7 89.40(4) 3_666 3_666 ?
O4 K1 O7 155.40(4) . 3_666 ?
O1 K1 O9 151.08(4) . 3_666 ?
O1 K1 O9 93.14(4) 3_666 3_666 ?
O4 K1 O9 117.82(3) . 3_666 ?
O7 K1 O9 50.37(3) 3_666 3_666 ?
O1 K1 C16 87.72(9) . 3_666 ?
O1 K1 C16 128.95(8) 3_666 3_666 ?
O4 K1 C16 115.27(7) . 3_666 ?
O7 K1 C16 44.65(7) 3_666 3_666 ?
O9 K1 C16 74.71(8) 3_666 3_666 ?
O1 K1 C8 104.98(5) . . ?
O1 K1 C8 75.99(5) 3_666 . ?
O4 K1 C8 44.04(4) . . ?
O7 K1 C8 147.13(4) 3_666 . ?
O9 K1 C8 100.46(5) 3_666 . ?
C16 K1 C8 154.27(9) 3_666 . ?
O1 K1 C16A 79.60(8) . 3_666 ?
O1 K1 C16A 121.40(10) 3_666 3_666 ?
O4 K1 C16A 120.26(9) . 3_666 ?
O7 K1 C16A 42.91(8) 3_666 3_666 ?
O9 K1 C16A 80.20(8) 3_666 3_666 ?
C16 K1 C16A 9.78(9) 3_666 3_666 ?
C8 K1 C16A 162.61(10) . 3_666 ?
O1 K1 Si2 123.48(3) . 3_666 ?
O1 K1 Si2 77.91(3) 3_666 3_666 ?
O4 K1 Si2 146.12(3) . 3_666 ?
O7 K1 Si2 28.39(2) 3_666 3_666 ?
O9 K1 Si2 28.37(2) 3_666 3_666 ?
C16 K1 Si2 68.30(7) 3_666 3_666 ?
C8 K1 Si2 118.75(4) . 3_666 ?
O1 K1 Si1 74.47(3) . . ?
O1 K1 Si1 128.61(3) 3_666 . ?
O4 K1 Si1 25.65(2) . . ?
O7 K1 Si1 138.64(3) 3_666 . ?
O9 K1 Si1 128.60(3) 3_666 . ?
C16 K1 Si1 94.06(7) 3_666 . ?
C8 K1 Si1 68.83(4) . . ?
C16A K1 Si1 96.99(8) 3_666 . ?
Si2 K1 Si1 152.439(15) 3_666 . ?
O1 K1 Ti1 97.07(3) . 3_666 ?
O1 K1 Ti1 23.01(2) 3_666 3_666 ?
O4 K1 Ti1 129.66(3) . 3_666 ?
O7 K1 Ti1 70.89(2) 3_666 3_666 ?
O9 K1 Ti1 70.90(3) 3_666 3_666 ?
C16 K1 Ti1 114.73(7) 3_666 3_666 ?
C8 K1 Ti1 86.29(4) . 3_666 ?
Si2 K1 Ti1 55.260(10) 3_666 3_666 ?
Si1 K1 Ti1 149.901(13) . 3_666 ?
O1 K1 Ti1 21.40(3) . . ?
O1 K1 Ti1 95.19(3) 3_666 . ?
O4 K1 Ti1 70.22(2) . . ?
O7 K1 Ti1 116.57(2) 3_666 . ?
O9 K1 Ti1 164.48(3) 3_666 . ?
C16 K1 Ti1 89.88(8) 3_666 . ?
C8 K1 Ti1 94.26(4) . . ?
C16A K1 Ti1 84.28(7) 3_666 . ?
Si2 K1 Ti1 142.624(14) 3_666 . ?
Si1 K1 Ti1 53.072(9) . . ?
Ti1 K1 Ti1 115.325(10) 3_666 . ?
O1 K1 H8A 95.5(3) . . ?
O1 K1 H8A 62.1(2) 3_666 . ?
O4 K1 H8A 54.3(3) . . ?
O7 K1 H8A 143.9(4) 3_666 . ?
O9 K1 H8A 106.1(3) 3_666 . ?
C16 K1 H8A 169.0(2) 3_666 . ?
C8 K1 H8A 15.23(15) . . ?
C16A K1 H8A 173.0(4) 3_666 . ?
Si2 K1 H8A 117.7(4) 3_666 . ?
Si1 K1 H8A 76.7(3) . . ?
Ti1 K1 H8A 75.4(3) 3_666 . ?
Ti1 K1 H8A 89.3(3) . . ?
O2 Si1 O3 112.10(7) . . ?
O2 Si1 O5 106.29(7) . . ?
O3 Si1 O5 113.72(7) . . ?
O2 Si1 O4 112.29(7) . . ?
O3 Si1 O4 107.28(6) . . ?
O5 Si1 O4 105.03(7) . . ?
O2 Si1 K1 80.92(5) . . ?
O3 Si1 K1 156.26(5) . . ?
O5 Si1 K1 79.21(5) . . ?
O4 Si1 K1 49.04(4) . . ?
O6 Si2 O8 112.58(6) . . ?
O6 Si2 O9 111.91(7) . . ?
O8 Si2 O9 108.72(6) . . ?
O6 Si2 O7 106.49(6) . . ?
O8 Si2 O7 113.60(6) . . ?
O9 Si2 O7 103.20(6) . . ?
O6 Si2 K1 83.05(5) . 3_666 ?
O8 Si2 K1 164.35(5) . 3_666 ?
O9 Si2 K1 62.30(4) . 3_666 ?
O7 Si2 K1 59.87(4) . 3_666 ?
O10 Si3 O12 107.01(6) . . ?
O10 Si3 O13 111.24(6) . . ?
O12 Si3 O13 112.73(6) . . ?
O10 Si3 O11 113.37(6) . . ?
O12 Si3 O11 105.72(6) . . ?
O13 Si3 O11 106.75(6) . . ?
Ti1 O1 K1 123.35(6) . . ?
Ti1 O1 K1 118.66(6) . 3_666 ?
K1 O1 K1 99.92(4) . 3_666 ?
Si1 O2 Ti1 151.28(8) . . ?
C1 O3 Si1 130.98(11) . . ?
C5 O4 Si1 129.91(11) . . ?
C5 O4 K1 114.44(9) . . ?
Si1 O4 K1 105.32(6) . . ?
C9A O5 Si1 131.1(3) . . ?
C9 O5 Si1 132.2(3) . . ?
Si2 O6 Ti1 150.24(8) . . ?
C13 O7 Si2 133.6(2) . . ?
C13A O7 Si2 130.6(3) . . ?
C13 O7 K1 112.1(2) . 3_666 ?
Si2 O7 K1 91.74(5) . 3_666 ?
C17 O8 Si2 131.43(10) . . ?
C21 O9 Si2 129.75(19) . . ?
C21A O9 Si2 130.8(3) . . ?
C21 O9 K1 128.51(18) . 3_666 ?
Si2 O9 K1 89.33(5) . 3_666 ?
Si3 O10 Ti1 174.21(8) . . ?
C25 O11 Si3 130.93(11) . . ?
C29 O12 Si3 130.80(10) . . ?
C33 O13 Si3 129.17(10) . . ?
O3 C1 C2 105.53(15) . . ?
O3 C1 C4 110.03(16) . . ?
C2 C1 C4 110.75(17) . . ?
O3 C1 C3 108.97(15) . . ?
C2 C1 C3 110.38(18) . . ?
C4 C1 C3 111.03(17) . . ?
C1 C2 H2A 109.5 . . ?
C1 C2 H2B 109.5 . . ?
H2A C2 H2B 109.5 . . ?
C1 C2 H2C 109.5 . . ?
H2A C2 H2C 109.5 . . ?
H2B C2 H2C 109.5 . . ?
C1 C3 H3A 109.5 . . ?
C1 C3 H3B 109.5 . . ?
H3A C3 H3B 109.5 . . ?
C1 C3 H3C 109.5 . . ?
H3A C3 H3C 109.5 . . ?
H3B C3 H3C 109.5 . . ?
C1 C4 H4A 109.5 . . ?
C1 C4 H4B 109.5 . . ?
H4A C4 H4B 109.5 . . ?
C1 C4 H4C 109.5 . . ?
H4A C4 H4C 109.5 . . ?
H4B C4 H4C 109.5 . . ?
O4 C5 C6 110.25(14) . . ?
O4 C5 C7 108.72(15) . . ?
C6 C5 C7 110.92(16) . . ?
O4 C5 C8 105.86(14) . . ?
C6 C5 C8 110.30(17) . . ?
C7 C5 C8 110.66(16) . . ?
C5 C6 H6A 109.5 . . ?
C5 C6 H6B 109.5 . . ?
H6A C6 H6B 109.5 . . ?
C5 C6 H6C 109.5 . . ?
H6A C6 H6C 109.5 . . ?
H6B C6 H6C 109.5 . . ?
C5 C7 H7A 109.5 . . ?
C5 C7 H7B 109.5 . . ?
H7A C7 H7B 109.5 . . ?
C5 C7 H7C 109.5 . . ?
H7A C7 H7C 109.5 . . ?
H7B C7 H7C 109.5 . . ?
C5 C8 K1 91.45(11) . . ?
C5 C8 H8A 109.7(11) . . ?
K1 C8 H8A 48.7(9) . . ?
C5 C8 H8B 108.2(11) . . ?
K1 C8 H8B 155.7(10) . . ?
H8A C8 H8B 109.39(16) . . ?
C5 C8 H8C 110.8(11) . . ?
K1 C8 H8C 75.2(9) . . ?
H8A C8 H8C 109.41(16) . . ?
H8B C8 H8C 109.39(16) . . ?
O5 C9 C10 112.2(6) . . ?
O5 C9 C12 105.3(5) . . ?
C10 C9 C12 110.8(5) . . ?
O5 C9 C11 109.2(6) . . ?
C10 C9 C11 107.7(5) . . ?
C12 C9 C11 111.7(5) . . ?
C9 C10 H10A 109.5 . . ?
C9 C10 H10B 109.5 . . ?
H10A C10 H10B 109.5 . . ?
C9 C10 H10C 109.5 . . ?
H10A C10 H10C 109.5 . . ?
H10B C10 H10C 109.5 . . ?
C9 C11 H11A 109.5 . . ?
C9 C11 H11B 109.5 . . ?
H11A C11 H11B 109.5 . . ?
C9 C11 H11C 109.5 . . ?
H11A C11 H11C 109.5 . . ?
H11B C11 H11C 109.5 . . ?
C9 C12 H12A 109.5 . . ?
C9 C12 H12B 109.5 . . ?
H12A C12 H12B 109.5 . . ?
C9 C12 H12C 109.5 . . ?
H12A C12 H12C 109.5 . . ?
H12B C12 H12C 109.5 . . ?
O5 C9A C11A 107.9(7) . . ?
O5 C9A C12A 106.3(7) . . ?
C11A C9A C12A 113.1(6) . . ?
O5 C9A C10A 110.2(8) . . ?
C11A C9A C10A 108.5(6) . . ?
C12A C9A C10A 110.8(6) . . ?
C9A C10A H10D 109.5 . . ?
C9A C10A H10E 109.5 . . ?
H10D C10A H10E 109.5 . . ?
C9A C10A H10F 109.5 . . ?
H10D C10A H10F 109.5 . . ?
H10E C10A H10F 109.5 . . ?
C9A C11A H11D 109.5 . . ?
C9A C11A H11E 109.5 . . ?
H11D C11A H11E 109.5 . . ?
C9A C11A H11F 109.5 . . ?
H11D C11A H11F 109.5 . . ?
H11E C11A H11F 109.5 . . ?
C9A C12A H12D 109.5 . . ?
C9A C12A H12E 109.5 . . ?
H12D C12A H12E 109.5 . . ?
C9A C12A H12F 109.5 . . ?
H12D C12A H12F 109.5 . . ?
H12E C12A H12F 109.5 . . ?
O7 C13 C14 112.0(4) . . ?
O7 C13 C15 108.5(4) . . ?
C14 C13 C15 110.3(5) . . ?
O7 C13 C16 105.5(4) . . ?
C14 C13 C16 111.3(5) . . ?
C15 C13 C16 109.0(4) . . ?
C13 C14 H14A 109.5 . . ?
C13 C14 H14B 109.5 . . ?
H14A C14 H14B 109.5 . . ?
C13 C14 H14C 109.5 . . ?
H14A C14 H14C 109.5 . . ?
H14B C14 H14C 109.5 . . ?
C13 C15 H15A 109.5 . . ?
C13 C15 H15B 109.5 . . ?
H15A C15 H15B 109.5 . . ?
C13 C15 H15C 109.5 . . ?
H15A C15 H15C 109.5 . . ?
H15B C15 H15C 109.5 . . ?
C13 C16 K1 97.7(4) . 3_666 ?
C13 C16 H16A 109.5 . . ?
K1 C16 H16A 152.7 3_666 . ?
C13 C16 H16B 109.5 . . ?
K1 C16 H16B 61.9 3_666 . ?
H16A C16 H16B 109.5 . . ?
C13 C16 H16C 109.5 . . ?
K1 C16 H16C 56.5 3_666 . ?
H16A C16 H16C 109.5 . . ?
H16B C16 H16C 109.5 . . ?
O7 C13A C15A 105.4(5) . . ?
O7 C13A C16A 106.5(5) . . ?
C15A C13A C16A 112.3(6) . . ?
O7 C13A C14A 113.3(6) . . ?
C15A C13A C14A 109.1(5) . . ?
C16A C13A C14A 110.2(6) . . ?
C13A C14A H14D 109.5 . . ?
C13A C14A H14E 109.5 . . ?
H14D C14A H14E 109.5 . . ?
C13A C14A H14F 109.5 . . ?
H14D C14A H14F 109.5 . . ?
H14E C14A H14F 109.5 . . ?
C13A C15A H15D 109.5 . . ?
C13A C15A H15E 109.5 . . ?
H15D C15A H15E 109.5 . . ?
C13A C15A H15F 109.5 . . ?
H15D C15A H15F 109.5 . . ?
H15E C15A H15F 109.5 . . ?
C13A C16A H16D 109.5 . . ?
K1 C16A H16D 153.1 3_666 . ?
C13A C16A H16E 109.5 . . ?
K1 C16A H16E 45.0 3_666 . ?
H16D C16A H16E 109.5 . . ?
C13A C16A H16F 109.5 . . ?
K1 C16A H16F 78.8 3_666 . ?
H16D C16A H16F 109.5 . . ?
H16E C16A H16F 109.5 . . ?
O9 C21 C22 104.8(3) . . ?
O9 C21 C24 106.5(3) . . ?
C22 C21 C24 111.8(4) . . ?
O9 C21 C23 112.6(4) . . ?
C22 C21 C23 111.3(4) . . ?
C24 C21 C23 109.7(4) . . ?
C21 C22 H22A 109.5 . . ?
C21 C22 H22B 109.5 . . ?
H22A C22 H22B 109.5 . . ?
C21 C22 H22C 109.5 . . ?
H22A C22 H22C 109.5 . . ?
H22B C22 H22C 109.5 . . ?
C21 C23 H23A 109.5 . . ?
C21 C23 H23B 109.5 . . ?
H23A C23 H23B 109.5 . . ?
C21 C23 H23C 109.5 . . ?
H23A C23 H23C 109.5 . . ?
H23B C23 H23C 109.5 . . ?
C21 C24 H24A 109.5 . . ?
C21 C24 H24B 109.5 . . ?
H24A C24 H24B 109.5 . . ?
C21 C24 H24C 109.5 . . ?
H24A C24 H24C 109.5 . . ?
H24B C24 H24C 109.5 . . ?
O9 C21A C24A 106.2(6) . . ?
O9 C21A C23A 108.3(7) . . ?
C24A C21A C23A 111.3(6) . . ?
O9 C21A C22A 110.3(6) . . ?
C24A C21A C22A 110.3(6) . . ?
C23A C21A C22A 110.3(6) . . ?
C21A C22A H22D 109.5 . . ?
C21A C22A H22E 109.5 . . ?
H22D C22A H22E 109.5 . . ?
C21A C22A H22F 109.5 . . ?
H22D C22A H22F 109.5 . . ?
H22E C22A H22F 109.5 . . ?
C21A C23A H23D 109.5 . . ?
C21A C23A H23E 109.5 . . ?
H23D C23A H23E 109.5 . . ?
C21A C23A H23F 109.5 . . ?
H23D C23A H23F 109.5 . . ?
H23E C23A H23F 109.5 . . ?
C21A C24A H24D 109.5 . . ?
C21A C24A H24E 109.5 . . ?
H24D C24A H24E 109.5 . . ?
C21A C24A H24F 109.5 . . ?
H24D C24A H24F 109.5 . . ?
H24E C24A H24F 109.5 . . ?
O8 C17 C19 105.31(14) . . ?
O8 C17 C20 110.62(14) . . ?
C19 C17 C20 111.09(17) . . ?
O8 C17 C18 109.28(15) . . ?
C19 C17 C18 110.40(16) . . ?
C20 C17 C18 110.04(17) . . ?
C17 C18 H18A 109.5 . . ?
C17 C18 H18B 109.5 . . ?
H18A C18 H18B 109.5 . . ?
C17 C18 H18C 109.5 . . ?
H18A C18 H18C 109.5 . . ?
H18B C18 H18C 109.5 . . ?
C17 C19 H19A 109.5 . . ?
C17 C19 H19B 109.5 . . ?
H19A C19 H19B 109.5 . . ?
C17 C19 H19C 109.5 . . ?
H19A C19 H19C 109.5 . . ?
H19B C19 H19C 109.5 . . ?
C17 C20 H20A 109.5 . . ?
C17 C20 H20B 109.5 . . ?
H20A C20 H20B 109.5 . . ?
C17 C20 H20C 109.5 . . ?
H20A C20 H20C 109.5 . . ?
H20B C20 H20C 109.5 . . ?
O11 C25 C28 108.34(13) . . ?
O11 C25 C26 111.02(14) . . ?
C28 C25 C26 110.79(16) . . ?
O11 C25 C27 105.48(14) . . ?
C28 C25 C27 110.96(15) . . ?
C26 C25 C27 110.11(16) . . ?
C25 C26 H26A 109.5 . . ?
C25 C26 H26B 109.5 . . ?
H26A C26 H26B 109.5 . . ?
C25 C26 H26C 109.5 . . ?
H26A C26 H26C 109.5 . . ?
H26B C26 H26C 109.5 . . ?
C25 C27 H27A 109.5 . . ?
C25 C27 H27B 109.5 . . ?
H27A C27 H27B 109.5 . . ?
C25 C27 H27C 109.5 . . ?
H27A C27 H27C 109.5 . . ?
H27B C27 H27C 109.5 . . ?
C25 C28 H28A 109.5 . . ?
C25 C28 H28B 109.5 . . ?
H28A C28 H28B 109.5 . . ?
C25 C28 H28C 109.5 . . ?
H28A C28 H28C 109.5 . . ?
H28B C28 H28C 109.5 . . ?
O12 C29 C31 111.87(14) . . ?
O12 C29 C32 104.94(15) . . ?
C31 C29 C32 110.41(18) . . ?
O12 C29 C30 108.29(14) . . ?
C31 C29 C30 110.03(17) . . ?
C32 C29 C30 111.21(18) . . ?
C29 C30 H30A 109.5 . . ?
C29 C30 H30B 109.5 . . ?
H30A C30 H30B 109.5 . . ?
C29 C30 H30C 109.5 . . ?
H30A C30 H30C 109.5 . . ?
H30B C30 H30C 109.5 . . ?
C29 C31 H31A 109.5 . . ?
C29 C31 H31B 109.5 . . ?
H31A C31 H31B 109.5 . . ?
C29 C31 H31C 109.5 . . ?
H31A C31 H31C 109.5 . . ?
H31B C31 H31C 109.5 . . ?
C29 C32 H32A 109.5 . . ?
C29 C32 H32B 109.5 . . ?
H32A C32 H32B 109.5 . . ?
C29 C32 H32C 109.5 . . ?
H32A C32 H32C 109.5 . . ?
H32B C32 H32C 109.5 . . ?
O13 C33 C36 105.87(15) . . ?
O13 C33 C34 108.01(14) . . ?
C36 C33 C34 111.18(17) . . ?
O13 C33 C35 110.72(14) . . ?
C36 C33 C35 109.86(17) . . ?
C34 C33 C35 111.07(16) . . ?
C33 C34 H34A 109.5 . . ?
C33 C34 H34B 109.5 . . ?
H34A C34 H34B 109.5 . . ?
C33 C34 H34C 109.5 . . ?
H34A C34 H34C 109.5 . . ?
H34B C34 H34C 109.5 . . ?
C33 C35 H35A 109.5 . . ?
C33 C35 H35B 109.5 . . ?
H35A C35 H35B 109.5 . . ?
C33 C35 H35C 109.5 . . ?
H35A C35 H35C 109.5 . . ?
H35B C35 H35C 109.5 . . ?
C33 C36 H36A 109.5 . . ?
C33 C36 H36B 109.5 . . ?
H36A C36 H36B 109.5 . . ?
C33 C36 H36C 109.5 . . ?
H36A C36 H36C 109.5 . . ?
H36B C36 H36C 109.5 . . ?

loop_
_geom_bond_atom_site_label_1
_geom_bond_atom_site_label_2
_geom_bond_distance
_geom_bond_site_symmetry_2
_geom_bond_publ_flag
Ti1 O1 1.6737(11) . ?
Ti1 O10 1.8419(11) . ?
Ti1 O2 1.8627(12) . ?
Ti1 O6 1.8637(11) . ?
Ti1 K1 3.7566(4) 3_666 ?
Ti1 K1 3.8320(4) . ?
K1 O1 2.6478(12) . ?
K1 O1 2.6547(13) 3_666 ?
K1 O4 2.8699(13) . ?
K1 O7 2.9735(12) 3_666 ?
K1 O9 3.0428(12) 3_666 ?
K1 C16 3.238(4) 3_666 ?
K1 C8 3.352(2) . ?
K1 C16A 3.429(5) 3_666 ?
K1 Si2 3.4365(5) 3_666 ?
K1 Si1 3.6656(6) . ?
K1 H8A 2.803(14) . ?
Si1 O2 1.5977(12) . ?
Si1 O3 1.6214(13) . ?
Si1 O5 1.6240(13) . ?
Si1 O4 1.6450(12) . ?
Si2 O6 1.5995(12) . ?
Si2 O8 1.6210(11) . ?
Si2 O9 1.6330(13) . ?
Si2 O7 1.6348(11) . ?
Si3 O10 1.5991(11) . ?
Si3 O12 1.6205(12) . ?
Si3 O13 1.6296(12) . ?
Si3 O11 1.6309(12) . ?
O3 C1 1.450(2) . ?
O4 C5 1.455(2) . ?
O5 C9A 1.441(13) . ?
O5 C9 1.455(10) . ?
O7 C13 1.446(9) . ?
O7 C13A 1.449(11) . ?
O8 C17 1.450(2) . ?
O9 C21 1.458(7) . ?
O9 C21A 1.469(12) . ?
O11 C25 1.4387(19) . ?
O12 C29 1.4414(19) . ?
O13 C33 1.447(2) . ?
C1 C2 1.518(3) . ?
C1 C4 1.522(3) . ?
C1 C3 1.525(3) . ?
C2 H2A 0.9800 . ?
C2 H2B 0.9800 . ?
C2 H2C 0.9800 . ?
C3 H3A 0.9800 . ?
C3 H3B 0.9800 . ?
C3 H3C 0.9800 . ?
C4 H4A 0.9800 . ?
C4 H4B 0.9800 . ?
C4 H4C 0.9800 . ?
C5 C6 1.516(2) . ?
C5 C7 1.518(3) . ?
C5 C8 1.522(3) . ?
C6 H6A 0.9800 . ?
C6 H6B 0.9800 . ?
C6 H6C 0.9800 . ?
C7 H7A 0.9800 . ?
C7 H7B 0.9800 . ?
C7 H7C 0.9800 . ?
C8 H8A 0.9802(10) . ?
C8 H8B 0.9802(10) . ?
C8 H8C 0.9802(10) . ?
C9 C10 1.522(6) . ?
C9 C12 1.527(6) . ?
C9 C11 1.541(5) . ?
C10 H10A 0.9800 . ?
C10 H10B 0.9800 . ?
C10 H10C 0.9800 . ?
C11 H11A 0.9800 . ?
C11 H11B 0.9800 . ?
C11 H11C 0.9800 . ?
C12 H12A 0.9800 . ?
C12 H12B 0.9800 . ?
C12 H12C 0.9800 . ?
C9A C11A 1.523(7) . ?
C9A C12A 1.527(6) . ?
C9A C10A 1.531(6) . ?
C10A H10D 0.9800 . ?
C10A H10E 0.9800 . ?
C10A H10F 0.9800 . ?
C11A H11D 0.9800 . ?
C11A H11E 0.9800 . ?
C11A H11F 0.9800 . ?
C12A H12D 0.9800 . ?
C12A H12E 0.9800 . ?
C12A H12F 0.9800 . ?
C13 C14 1.501(6) . ?
C13 C15 1.525(6) . ?
C13 C16 1.532(5) . ?
C14 H14A 0.9800 . ?
C14 H14B 0.9800 . ?
C14 H14C 0.9800 . ?
C15 H15A 0.9800 . ?
C15 H15B 0.9800 . ?
C15 H15C 0.9800 . ?
C16 H16A 0.9800 . ?
C16 H16B 0.9800 . ?
C16 H16C 0.9800 . ?
C13A C15A 1.513(7) . ?
C13A C16A 1.521(7) . ?
C13A C14A 1.521(7) . ?
C14A H14D 0.9800 . ?
C14A H14E 0.9800 . ?
C14A H14F 0.9800 . ?
C15A H15D 0.9800 . ?
C15A H15E 0.9800 . ?
C15A H15F 0.9800 . ?
C16A H16D 0.9800 . ?
C16A H16E 0.9800 . ?
C16A H16F 0.9800 . ?
C21 C22 1.503(5) . ?
C21 C24 1.520(5) . ?
C21 C23 1.536(5) . ?
C22 H22A 0.9800 . ?
C22 H22B 0.9800 . ?
C22 H22C 0.9800 . ?
C23 H23A 0.9800 . ?
C23 H23B 0.9800 . ?
C23 H23C 0.9800 . ?
C24 H24A 0.9800 . ?
C24 H24B 0.9800 . ?
C24 H24C 0.9800 . ?
C21A C24A 1.511(7) . ?
C21A C23A 1.519(7) . ?
C21A C22A 1.530(7) . ?
C22A H22D 0.9800 . ?
C22A H22E 0.9800 . ?
C22A H22F 0.9800 . ?
C23A H23D 0.9800 . ?
C23A H23E 0.9800 . ?
C23A H23F 0.9800 . ?
C24A H24D 0.9800 . ?
C24A H24E 0.9800 . ?
C24A H24F 0.9800 . ?
C17 C19 1.516(2) . ?
C17 C20 1.518(3) . ?
C17 C18 1.521(3) . ?
C18 H18A 0.9800 . ?
C18 H18B 0.9800 . ?
C18 H18C 0.9800 . ?
C19 H19A 0.9800 . ?
C19 H19B 0.9800 . ?
C19 H19C 0.9800 . ?
C20 H20A 0.9800 . ?
C20 H20B 0.9800 . ?
C20 H20C 0.9800 . ?
C25 C28 1.520(2) . ?
C25 C26 1.524(3) . ?
C25 C27 1.524(2) . ?
C26 H26A 0.9800 . ?
C26 H26B 0.9800 . ?
C26 H26C 0.9800 . ?
C27 H27A 0.9800 . ?
C27 H27B 0.9800 . ?
C27 H27C 0.9800 . ?
C28 H28A 0.9800 . ?
C28 H28B 0.9800 . ?
C28 H28C 0.9800 . ?
C29 C31 1.515(3) . ?
C29 C32 1.516(3) . ?
C29 C30 1.519(3) . ?
C30 H30A 0.9800 . ?
C30 H30B 0.9800 . ?
C30 H30C 0.9800 . ?
C31 H31A 0.9800 . ?
C31 H31B 0.9800 . ?
C31 H31C 0.9800 . ?
C32 H32A 0.9800 . ?
C32 H32B 0.9800 . ?
C32 H32C 0.9800 . ?
C33 C36 1.522(3) . ?
C33 C34 1.525(3) . ?
C33 C35 1.525(2) . ?
C34 H34A 0.9800 . ?
C34 H34B 0.9800 . ?
C34 H34C 0.9800 . ?
C35 H35A 0.9800 . ?
C35 H35B 0.9800 . ?
C35 H35C 0.9800 . ?
C36 H36A 0.9800 . ?
C36 H36B 0.9800 . ?
C36 H36C 0.9800 . ?

loop_
_geom_torsion_atom_site_label_1
_geom_torsion_atom_site_label_2
_geom_torsion_atom_site_label_3
_geom_torsion_atom_site_label_4
_geom_torsion
_geom_torsion_site_symmetry_1
_geom_torsion_site_symmetry_2
_geom_torsion_site_symmetry_3
_geom_torsion_site_symmetry_4
_geom_torsion_publ_flag
O10 Ti1 O1 K1 -127.06(7) . . . . ?
O2 Ti1 O1 K1 -4.70(8) . . . . ?
O6 Ti1 O1 K1 112.84(7) . . . . ?
K1 Ti1 O1 K1 126.51(10) 3_666 . . . ?
O10 Ti1 O1 K1 106.44(7) . . . 3_666 ?
O2 Ti1 O1 K1 -131.21(6) . . . 3_666 ?
O6 Ti1 O1 K1 -13.67(8) . . . 3_666 ?
K1 Ti1 O1 K1 -126.51(10) . . . 3_666 ?
O3 Si1 O2 Ti1 144.20(15) . . . . ?
O5 Si1 O2 Ti1 -90.98(17) . . . . ?
O4 Si1 O2 Ti1 23.34(19) . . . . ?
K1 Si1 O2 Ti1 -15.12(16) . . . . ?
O1 Ti1 O2 Si1 17.70(18) . . . . ?
O10 Ti1 O2 Si1 139.45(16) . . . . ?
O6 Ti1 O2 Si1 -99.88(17) . . . . ?
K1 Ti1 O2 Si1 -19.7(2) 3_666 . . . ?
K1 Ti1 O2 Si1 14.87(15) . . . . ?
O2 Si1 O3 C1 36.43(17) . . . . ?
O5 Si1 O3 C1 -84.18(16) . . . . ?
O4 Si1 O3 C1 160.14(14) . . . . ?
K1 Si1 O3 C1 156.42(12) . . . . ?
O2 Si1 O4 C5 87.61(15) . . . . ?
O3 Si1 O4 C5 -35.99(15) . . . . ?
O5 Si1 O4 C5 -157.30(14) . . . . ?
K1 Si1 O4 C5 142.03(16) . . . . ?
O2 Si1 O4 K1 -54.42(7) . . . . ?
O3 Si1 O4 K1 -178.02(5) . . . . ?
O5 Si1 O4 K1 60.67(7) . . . . ?
O2 Si1 O5 C9A -177.7(4) . . . . ?
O3 Si1 O5 C9A -53.8(5) . . . . ?
O4 Si1 O5 C9A 63.2(5) . . . . ?
K1 Si1 O5 C9A 105.2(5) . . . . ?
O2 Si1 O5 C9 175.5(4) . . . . ?
O3 Si1 O5 C9 -60.7(4) . . . . ?
O4 Si1 O5 C9 56.3(4) . . . . ?
K1 Si1 O5 C9 98.4(4) . . . . ?
O8 Si2 O6 Ti1 169.96(14) . . . . ?
O9 Si2 O6 Ti1 47.15(17) . . . . ?
O7 Si2 O6 Ti1 -64.92(16) . . . . ?
K1 Si2 O6 Ti1 -9.22(15) 3_666 . . . ?
O1 Ti1 O6 Si2 17.76(17) . . . . ?
O10 Ti1 O6 Si2 -102.71(15) . . . . ?
O2 Ti1 O6 Si2 135.64(15) . . . . ?
K1 Ti1 O6 Si2 8.85(14) 3_666 . . . ?
K1 Ti1 O6 Si2 54.82(17) . . . . ?
O6 Si2 O7 C13 -165.3(3) . . . . ?
O8 Si2 O7 C13 -40.8(3) . . . . ?
O9 Si2 O7 C13 76.7(3) . . . . ?
K1 Si2 O7 C13 123.2(3) 3_666 . . . ?
O6 Si2 O7 C13A -167.2(3) . . . . ?
O8 Si2 O7 C13A -42.7(3) . . . . ?
O9 Si2 O7 C13A 74.8(3) . . . . ?
K1 Si2 O7 C13A 121.3(3) 3_666 . . . ?
O6 Si2 O7 K1 71.47(6) . . . 3_666 ?
O8 Si2 O7 K1 -164.04(5) . . . 3_666 ?
O9 Si2 O7 K1 -46.51(6) . . . 3_666 ?
O6 Si2 O8 C17 27.89(16) . . . . ?
O9 Si2 O8 C17 152.47(13) . . . . ?
O7 Si2 O8 C17 -93.25(14) . . . . ?
K1 Si2 O8 C17 -155.12(14) 3_666 . . . ?
O6 Si2 O9 C21 74.2(2) . . . . ?
O8 Si2 O9 C21 -50.8(2) . . . . ?
O7 Si2 O9 C21 -171.7(2) . . . . ?
K1 Si2 O9 C21 143.1(2) 3_666 . . . ?
O6 Si2 O9 C21A 83.9(4) . . . . ?
O8 Si2 O9 C21A -41.1(4) . . . . ?
O7 Si2 O9 C21A -162.0(4) . . . . ?
K1 Si2 O9 C21A 152.9(4) 3_666 . . . ?
O6 Si2 O9 K1 -68.99(6) . . . 3_666 ?
O8 Si2 O9 K1 166.03(5) . . . 3_666 ?
O7 Si2 O9 K1 45.13(5) . . . 3_666 ?
O10 Si3 O11 C25 -70.88(15) . . . . ?
O12 Si3 O11 C25 172.20(13) . . . . ?
O13 Si3 O11 C25 51.95(15) . . . . ?
O10 Si3 O12 C29 -170.81(13) . . . . ?
O13 Si3 O12 C29 66.58(15) . . . . ?
O11 Si3 O12 C29 -49.68(15) . . . . ?
O10 Si3 O13 C33 -46.13(15) . . . . ?
O12 Si3 O13 C33 74.07(15) . . . . ?
O11 Si3 O13 C33 -170.28(13) . . . . ?
Si1 O3 C1 C2 163.08(15) . . . . ?
Si1 O3 C1 C4 43.6(2) . . . . ?
Si1 O3 C1 C3 -78.4(2) . . . . ?
Si1 O4 C5 C6 -42.1(2) . . . . ?
K1 O4 C5 C6 97.18(14) . . . . ?
Si1 O4 C5 C7 79.65(18) . . . . ?
K1 O4 C5 C7 -141.03(13) . . . . ?
Si1 O4 C5 C8 -161.43(14) . . . . ?
K1 O4 C5 C8 -22.11(17) . . . . ?
O4 C5 C8 K1 17.07(13) . . . . ?
C6 C5 C8 K1 -102.19(13) . . . . ?
C7 C5 C8 K1 134.69(13) . . . . ?
Si1 O5 C9 C10 41.3(6) . . . . ?
Si1 O5 C9 C12 162.0(3) . . . . ?
Si1 O5 C9 C11 -78.0(5) . . . . ?
Si1 O5 C9A C11A -95.5(6) . . . . ?
Si1 O5 C9A C12A 143.0(4) . . . . ?
Si1 O5 C9A C10A 22.8(7) . . . . ?
Si2 O7 C13 C14 4.5(5) . . . . ?
K1 O7 C13 C14 120.0(3) 3_666 . . . ?
Si2 O7 C13 C15 126.4(3) . . . . ?
K1 O7 C13 C15 -118.0(3) 3_666 . . . ?
Si2 O7 C13 C16 -116.8(3) . . . . ?
K1 O7 C13 C16 -1.3(4) 3_666 . . . ?
O7 C13 C16 K1 1.1(3) . . . 3_666 ?
C14 C13 C16 K1 -120.6(5) . . . 3_666 ?
C15 C13 C16 K1 117.5(5) . . . 3_666 ?
Si2 O7 C13A C15A 97.3(4) . . . . ?
K1 O7 C13A C15A -149.8(3) 3_666 . . . ?
Si2 O7 C13A C16A -143.3(3) . . . . ?
K1 O7 C13A C16A -30.4(5) 3_666 . . . ?
Si2 O7 C13A C14A -21.9(6) . . . . ?
K1 O7 C13A C14A 91.0(4) 3_666 . . . ?
O7 C13A C16A K1 24.0(4) . . . 3_666 ?
C15A C13A C16A K1 138.8(6) . . . 3_666 ?
C14A C13A C16A K1 -99.3(6) . . . 3_666 ?
Si2 O9 C21 C22 106.6(3) . . . . ?
K1 O9 C21 C22 -123.4(3) 3_666 . . . ?
Si2 O9 C21 C24 -134.7(3) . . . . ?
K1 O9 C21 C24 -4.7(4) 3_666 . . . ?
Si2 O9 C21 C23 -14.4(4) . . . . ?
K1 O9 C21 C23 115.5(3) 3_666 . . . ?
Si2 O9 C21A C24A -165.7(3) . . . . ?
K1 O9 C21A C24A -24.3(6) 3_666 . . . ?
Si2 O9 C21A C23A -46.0(6) . . . . ?
K1 O9 C21A C23A 95.4(5) 3_666 . . . ?
Si2 O9 C21A C22A 74.8(6) . . . . ?
K1 O9 C21A C22A -143.8(4) 3_666 . . . ?
Si2 O8 C17 C19 165.17(13) . . . . ?
Si2 O8 C17 C20 45.1(2) . . . . ?
Si2 O8 C17 C18 -76.24(19) . . . . ?
Si3 O11 C25 C28 -85.86(17) . . . . ?
Si3 O11 C25 C26 36.0(2) . . . . ?
Si3 O11 C25 C27 155.28(13) . . . . ?
Si3 O12 C29 C31 -34.2(2) . . . . ?
Si3 O12 C29 C32 -153.90(16) . . . . ?
Si3 O12 C29 C30 87.25(18) . . . . ?
Si3 O13 C33 C36 -152.15(14) . . . . ?
Si3 O13 C33 C34 88.68(17) . . . . ?
Si3 O13 C33 C35 -33.1(2) . . . . ?
